data_7014677
loop_
_publ_author_name
'Kachi-Terajima, Chihiro'
'Yanagi, Katsuya'
'Kaziki, Toru'
'Kitazawa, Takafumi'
'Hasegawa, Miki'

_publ_section_title
;
 Luminescence tuning of imidazole-based lanthanide(iii) complexes [Ln =
 Sm, Eu, Gd, Tb, Dy].
;
_journal_issue 10
_journal_name_full 'Dalton transactions (Cambridge, England : 2003)'
_journal_page_first 2249
_journal_page_last 2256
_journal_paper_doi 10.1039/c0dt01046d
_journal_volume 40
_journal_year 2011
_chemical_formula_sum 'C14 H25 N10 O11 Sm'
_chemical_formula_weight 659.79
_chemical_name_systematic
;
?
;
_space_group_IT_number 15
_symmetry_cell_setting monoclinic
_symmetry_space_group_name_Hall '-C 2yc'
_symmetry_space_group_name_H-M 'C 1 2/c 1'
_atom_sites_solution_hydrogens geom
_atom_sites_solution_primary direct
_atom_sites_solution_secondary difmap
_audit_creation_method SHELXL-97
_cell_angle_alpha 90.00
_cell_angle_beta 94.183(3)
_cell_angle_gamma 90.00
_cell_formula_units_Z 8
_cell_length_a 8.1731(15)
_cell_length_b 15.354(3)
_cell_length_c 39.204(7)
_cell_measurement_reflns_used 4669
_cell_measurement_temperature 90(2)
_cell_measurement_theta_max 29.13
_cell_measurement_theta_min 2.70
_cell_volume 4906.6(16)
_computing_cell_refinement 'Bruker SMART'
_computing_data_collection 'Bruker SMART'
_computing_data_reduction 'Bruker SAINT'
_computing_molecular_graphics 'Bruker SHELXTL'
_computing_publication_material 'Bruker SHELXTL'
_computing_structure_refinement 'SHELXL-97 (Sheldrick, 1997)'
_computing_structure_solution 'SHELXS-97 (Sheldrick, 1990)'
_diffrn_ambient_temperature 90(2)
_diffrn_detector_area_resol_mean 8.333
_diffrn_measured_fraction_theta_full 0.999
_diffrn_measured_fraction_theta_max 0.999
_diffrn_measurement_device_type 'CCD area detector'
_diffrn_measurement_method 'phi and omega scans'
_diffrn_radiation_monochromator graphite
_diffrn_radiation_source 'fine-focus sealed tube'
_diffrn_radiation_type MoK\a
_diffrn_radiation_wavelength 0.71073
_diffrn_reflns_av_R_equivalents 0.0398
_diffrn_reflns_av_sigmaI/netI 0.0495
_diffrn_reflns_limit_h_max 10
_diffrn_reflns_limit_h_min -10
_diffrn_reflns_limit_k_max 20
_diffrn_reflns_limit_k_min -16
_diffrn_reflns_limit_l_max 52
_diffrn_reflns_limit_l_min -31
_diffrn_reflns_number 16361
_diffrn_reflns_theta_full 28.28
_diffrn_reflns_theta_max 28.28
_diffrn_reflns_theta_min 2.08
_diffrn_standards_decay_% 0
_exptl_absorpt_coefficient_mu 2.467
_exptl_absorpt_correction_T_max 0.6382
_exptl_absorpt_correction_T_min 0.4622
_exptl_absorpt_correction_type empirical
_exptl_absorpt_process_details 'SADABS; Sheldrick 1996'
_exptl_crystal_colour colourless
_exptl_crystal_density_diffrn 1.786
_exptl_crystal_density_method 'not measured'
_exptl_crystal_description prism
_exptl_crystal_F_000 2632
_exptl_crystal_size_max 0.37
_exptl_crystal_size_mid 0.22
_exptl_crystal_size_min 0.20
_refine_diff_density_max 1.109
_refine_diff_density_min -1.147
_refine_diff_density_rms 0.119
_refine_ls_extinction_method none
_refine_ls_goodness_of_fit_ref 1.045
_refine_ls_hydrogen_treatment mixed
_refine_ls_matrix_type full
_refine_ls_number_parameters 332
_refine_ls_number_reflns 6096
_refine_ls_number_restraints 0
_refine_ls_restrained_S_all 1.045
_refine_ls_R_factor_all 0.0440
_refine_ls_R_factor_gt 0.0335
_refine_ls_shift/su_max 0.001
_refine_ls_shift/su_mean 0.000
_refine_ls_structure_factor_coef Fsqd
_refine_ls_weighting_details 'calc w=1/[\s^2^(Fo^2^)+(0.0198P)^2^+5.2048P] where P=(Fo^2^+2Fc^2^)/3'
_refine_ls_weighting_scheme calc
_refine_ls_wR_factor_gt 0.0605
_refine_ls_wR_factor_ref 0.0638
_reflns_number_gt 5101
_reflns_number_total 6096
_reflns_threshold_expression >2sigma(I)
_cod_data_source_file C0DT01046D.TXT
_cod_data_source_block 11_SmH2L
_cod_depositor_comments
;
The following automatic conversions were performed:
'_symmetry_cell_setting' value 'Monoclinic' changed to 'monoclinic'
according to '/home/saulius/struct/CIF-dictionaries/cif_core.dic'
dictionary named 'cif_core.dic' version 2.4.1 from 2010-06-29.

Automatic conversion script
Id: cif_fix_enum 1555 2011-01-17 13:19:09Z saulius 
;
_cod_original_cell_volume 4906.5(15)
_cod_original_sg_symbol_H-M C2/c
_cod_database_code 7014677

loop_
_symmetry_equiv_pos_as_xyz
'x, y, z'
'-x, y, -z+1/2'
'x+1/2, y+1/2, z'
'-x+1/2, y+1/2, -z+1/2'
'-x, -y, -z'
'x, -y, z-1/2'
'-x+1/2, -y+1/2, -z'
'x+1/2, -y+1/2, z-1/2'

loop_
_atom_site_label
_atom_site_type_symbol
_atom_site_fract_x
_atom_site_fract_y
_atom_site_fract_z
_atom_site_U_iso_or_equiv
_atom_site_adp_type
_atom_site_occupancy
_atom_site_symmetry_multiplicity
_atom_site_calc_flag
_atom_site_refinement_flags
_atom_site_disorder_assembly
_atom_site_disorder_group
C1 C -0.1299(4) 0.3566(2) 0.08420(8) 0.0166(7) Uani 1 1 d . . .
H15 H -0.1946 0.3195 0.0692 0.020 Uiso 1 1 calc R . .
C2 C 0.0017(4) 0.4725(2) 0.10425(9) 0.0191(7) Uani 1 1 d . . .
H2 H 0.0464 0.5295 0.1065 0.023 Uiso 1 1 calc R . .
C3 C 0.0184(4) 0.4068(2) 0.12783(9) 0.0164(7) Uani 1 1 d . . .
C4 C 0.1011(4) 0.4044(2) 0.16159(9) 0.0190(7) Uani 1 1 d . . .
H4B H 0.1600 0.4538 0.1704 0.023 Uiso 1 1 calc R . .
C5 C 0.1825(4) 0.3330(2) 0.21366(9) 0.0212(8) Uani 1 1 d . . .
H5A H 0.1040 0.3241 0.2314 0.025 Uiso 1 1 calc R . .
H5B H 0.2407 0.3888 0.2184 0.025 Uiso 1 1 calc R . .
C6 C 0.3046(4) 0.2583(2) 0.21419(9) 0.0232(8) Uani 1 1 d . . .
H6A H 0.3933 0.2720 0.1991 0.028 Uiso 1 1 calc R . .
H6B H 0.3545 0.2496 0.2377 0.028 Uiso 1 1 calc R . .
C7 C 0.3308(4) 0.1063(2) 0.19540(9) 0.0222(8) Uani 1 1 d . . .
H7A H 0.4065 0.0955 0.2158 0.027 Uiso 1 1 calc R . .
H7B H 0.3968 0.1215 0.1761 0.027 Uiso 1 1 calc R . .
C8 C 0.2283(4) 0.0260(2) 0.18685(9) 0.0208(7) Uani 1 1 d . . .
H8A H 0.2997 -0.0226 0.1805 0.025 Uiso 1 1 calc R . .
H8B H 0.1699 0.0080 0.2069 0.025 Uiso 1 1 calc R . .
C9 C 0.0957(4) -0.0047(2) 0.13250(8) 0.0176(7) Uani 1 1 d . . .
H9A H 0.1582 -0.0569 0.1325 0.021 Uiso 1 1 calc R . .
C10 C -0.0164(4) 0.0170(2) 0.10345(8) 0.0150(7) Uani 1 1 d . . .
C11 C -0.0656(4) -0.0285(2) 0.07466(9) 0.0199(7) Uani 1 1 d . . .
H11 H -0.0321 -0.0854 0.0687 0.024 Uiso 1 1 calc R . .
C12 C -0.1855(4) 0.0993(2) 0.07363(8) 0.0157(7) Uani 1 1 d . . .
H12 H -0.2522 0.1470 0.0659 0.019 Uiso 1 1 calc R . .
C13 C 0.2302(5) 0.2113(3) 0.08573(10) 0.0372(11) Uani 1 1 d . . .
H13A H 0.1904 0.1557 0.0761 0.056 Uiso 1 1 calc R . .
H13B H 0.3459 0.2188 0.0814 0.056 Uiso 1 1 calc R . .
H13C H 0.1657 0.2590 0.0750 0.056 Uiso 1 1 calc R . .
C14 C 0.5659(5) 0.3262(2) 0.00399(9) 0.0302(9) Uani 1 1 d . . .
H14A H 0.4542 0.3458 -0.0029 0.045 Uiso 1 1 calc R . .
H14B H 0.6018 0.2847 -0.0130 0.045 Uiso 1 1 calc R . .
H14C H 0.6401 0.3764 0.0054 0.045 Uiso 1 1 calc R . .
H16 H 0.278(5) 0.237(2) 0.1309(10) 0.020(12) Uiso 1 1 d . . .
N1 N -0.0916(3) 0.44025(17) 0.07689(7) 0.0187(6) Uani 1 1 d . . .
H1 H -0.1216 0.4685 0.0579 0.022 Uiso 1 1 calc R . .
N2 N -0.0655(3) 0.33334(16) 0.11483(7) 0.0135(6) Uani 1 1 d . . .
N3 N 0.0948(3) 0.33537(18) 0.17961(7) 0.0171(6) Uani 1 1 d . . .
N4 N 0.2176(3) 0.17801(17) 0.20208(7) 0.0168(6) Uani 1 1 d . . .
H4A H 0.1667 0.1591 0.2212 0.020 Uiso 1 1 calc R . .
N5 N 0.1098(3) 0.04696(17) 0.15814(7) 0.0172(6) Uani 1 1 d . . .
N6 N -0.0932(3) 0.09796(16) 0.10278(6) 0.0135(5) Uani 1 1 d . . .
N7 N -0.1726(3) 0.02420(17) 0.05623(7) 0.0180(6) Uani 1 1 d . . .
H7 H -0.2244 0.0115 0.0364 0.022 Uiso 1 1 calc R . .
N8 N -0.2098(3) 0.10598(18) 0.20798(7) 0.0179(6) Uani 1 1 d . . .
N9 N -0.3775(3) 0.27047(18) 0.14680(7) 0.0172(6) Uani 1 1 d . . .
N10 N 0.3851(3) 0.08670(17) 0.00998(7) 0.0164(6) Uani 1 1 d . . .
O1 O 0.2134(3) 0.21204(16) 0.12207(7) 0.0209(6) Uani 1 1 d . . .
O2 O -0.2355(3) 0.09186(15) 0.17595(6) 0.0237(6) Uani 1 1 d . . .
O3 O -0.1138(3) 0.16816(16) 0.21667(6) 0.0249(6) Uani 1 1 d . . .
O4 O -0.2766(3) 0.06186(16) 0.22906(6) 0.0278(6) Uani 1 1 d . . .
O5 O -0.2730(3) 0.29168(14) 0.17085(6) 0.0195(5) Uani 1 1 d . . .
O6 O -0.3373(3) 0.21424(14) 0.12574(6) 0.0212(5) Uani 1 1 d . . .
O7 O -0.5151(3) 0.30601(16) 0.14405(7) 0.0289(6) Uani 1 1 d . . .
O8 O 0.5681(3) 0.28509(14) 0.03636(6) 0.0226(6) Uani 1 1 d . . .
H8 H 0.5255 0.2354 0.0341 0.034 Uiso 1 1 calc R . .
O9 O 0.4700(3) 0.11054(14) 0.03653(6) 0.0205(5) Uani 1 1 d . . .
O10 O 0.3135(3) 0.01286(14) 0.01059(6) 0.0190(5) Uani 1 1 d . . .
O11 O 0.3711(3) 0.13191(15) -0.01604(6) 0.0260(6) Uani 1 1 d . . .
Sm1 Sm -0.033742(19) 0.197650(10) 0.154149(4) 0.01074(5) Uani 1 1 d . . .

loop_
_atom_site_aniso_label
_atom_site_aniso_U_11
_atom_site_aniso_U_22
_atom_site_aniso_U_33
_atom_site_aniso_U_23
_atom_site_aniso_U_13
_atom_site_aniso_U_12
C1 0.0179(17) 0.0159(17) 0.0161(16) -0.0013(14) 0.0029(14) -0.0002(13)
C2 0.0204(18) 0.0147(17) 0.0229(18) -0.0003(14) 0.0070(15) -0.0035(13)
C3 0.0145(16) 0.0130(16) 0.0224(17) -0.0016(14) 0.0064(14) -0.0040(13)
C4 0.0175(17) 0.0171(17) 0.0222(18) -0.0057(15) 0.0003(14) -0.0055(14)
C5 0.0248(19) 0.0192(17) 0.0186(17) -0.0034(15) -0.0047(15) -0.0078(15)
C6 0.0215(19) 0.026(2) 0.0208(18) -0.0009(16) -0.0064(15) -0.0060(15)
C7 0.0145(17) 0.035(2) 0.0167(17) 0.0012(16) -0.0013(14) 0.0095(15)
C8 0.0216(18) 0.0238(19) 0.0165(17) 0.0016(15) -0.0026(14) 0.0097(15)
C9 0.0198(17) 0.0131(16) 0.0202(17) 0.0000(14) 0.0036(14) -0.0003(13)
C10 0.0170(16) 0.0107(15) 0.0175(16) 0.0017(13) 0.0030(13) 0.0000(12)
C11 0.0254(19) 0.0161(17) 0.0186(17) -0.0036(14) 0.0034(15) -0.0018(14)
C12 0.0155(16) 0.0163(16) 0.0150(16) 0.0004(14) -0.0003(13) -0.0041(13)
C13 0.035(2) 0.054(3) 0.025(2) -0.009(2) 0.0153(18) -0.013(2)
C14 0.041(2) 0.026(2) 0.023(2) 0.0018(17) 0.0038(18) -0.0069(17)
N1 0.0227(15) 0.0164(14) 0.0173(14) 0.0036(12) 0.0031(12) -0.0002(12)
N2 0.0137(14) 0.0120(13) 0.0146(13) -0.0019(11) 0.0009(11) -0.0031(11)
N3 0.0147(14) 0.0187(14) 0.0175(14) -0.0033(12) -0.0009(12) -0.0030(11)
N4 0.0127(13) 0.0199(15) 0.0172(14) -0.0007(12) -0.0027(11) 0.0010(11)
N5 0.0193(15) 0.0171(14) 0.0147(14) 0.0016(12) -0.0027(12) 0.0027(12)
N6 0.0160(14) 0.0132(13) 0.0113(13) 0.0002(11) 0.0020(11) -0.0013(11)
N7 0.0210(15) 0.0192(15) 0.0137(14) -0.0048(12) 0.0005(12) -0.0052(12)
N8 0.0146(14) 0.0220(16) 0.0172(14) 0.0049(12) 0.0024(12) 0.0051(12)
N9 0.0119(14) 0.0152(14) 0.0246(16) 0.0085(12) 0.0031(12) -0.0022(11)
N10 0.0192(15) 0.0132(14) 0.0168(14) -0.0028(12) 0.0008(12) 0.0021(11)
O1 0.0171(13) 0.0256(15) 0.0204(13) -0.0016(11) 0.0046(11) -0.0051(11)
O2 0.0335(15) 0.0208(13) 0.0178(12) -0.0038(11) 0.0077(11) -0.0088(11)
O3 0.0192(13) 0.0381(15) 0.0171(12) -0.0002(11) -0.0011(10) -0.0128(11)
O4 0.0267(14) 0.0347(15) 0.0229(13) 0.0144(12) 0.0079(11) -0.0066(11)
O5 0.0160(12) 0.0198(13) 0.0228(13) -0.0032(10) 0.0021(10) 0.0008(10)
O6 0.0181(12) 0.0222(13) 0.0231(13) -0.0019(11) 0.0009(10) -0.0003(10)
O7 0.0125(12) 0.0226(13) 0.0518(17) 0.0088(13) 0.0039(12) 0.0030(10)
O8 0.0313(15) 0.0185(13) 0.0177(12) 0.0022(10) 0.0002(11) -0.0134(11)
O9 0.0246(13) 0.0186(12) 0.0176(12) -0.0035(10) -0.0041(10) -0.0043(10)
O10 0.0259(13) 0.0117(11) 0.0191(12) -0.0005(10) -0.0011(10) -0.0075(10)
O11 0.0392(16) 0.0182(13) 0.0196(13) 0.0073(11) -0.0050(12) -0.0036(11)
Sm1 0.00956(8) 0.01173(8) 0.01078(8) -0.00085(7) -0.00025(5) -0.00123(7)

loop_
_atom_type_symbol
_atom_type_description
_atom_type_scat_dispersion_real
_atom_type_scat_dispersion_imag
_atom_type_scat_source
C C 0.0033 0.0016 'International Tables Vol C Tables 4.2.6.8 and 6.1.1.4'
H H 0.0000 0.0000 'International Tables Vol C Tables 4.2.6.8 and 6.1.1.4'
N N 0.0061 0.0033 'International Tables Vol C Tables 4.2.6.8 and 6.1.1.4'
O O 0.0106 0.0060 'International Tables Vol C Tables 4.2.6.8 and 6.1.1.4'
Sm Sm -0.1638 3.4418 'International Tables Vol C Tables 4.2.6.8 and 6.1.1.4'

loop_
_geom_angle_atom_site_label_1
_geom_angle_atom_site_label_2
_geom_angle_atom_site_label_3
_geom_angle
_geom_angle_site_symmetry_1
_geom_angle_site_symmetry_3
_geom_angle_publ_flag
N2 C1 N1 111.4(3) . . ?
N2 C1 H15 124.3 . . ?
N1 C1 H15 124.3 . . ?
N1 C2 C3 106.6(3) . . ?
N1 C2 H2 126.7 . . ?
C3 C2 H2 126.7 . . ?
C2 C3 N2 109.1(3) . . ?
C2 C3 C4 131.0(3) . . ?
N2 C3 C4 119.9(3) . . ?
N3 C4 C3 119.6(3) . . ?
N3 C4 H4B 120.2 . . ?
C3 C4 H4B 120.2 . . ?
N3 C5 C6 107.9(3) . . ?
N3 C5 H5A 110.1 . . ?
C6 C5 H5A 110.1 . . ?
N3 C5 H5B 110.1 . . ?
C6 C5 H5B 110.1 . . ?
H5A C5 H5B 108.4 . . ?
N4 C6 C5 108.9(3) . . ?
N4 C6 H6A 109.9 . . ?
C5 C6 H6A 109.9 . . ?
N4 C6 H6B 109.9 . . ?
C5 C6 H6B 109.9 . . ?
H6A C6 H6B 108.3 . . ?
N4 C7 C8 107.6(3) . . ?
N4 C7 H7A 110.2 . . ?
C8 C7 H7A 110.2 . . ?
N4 C7 H7B 110.2 . . ?
C8 C7 H7B 110.2 . . ?
H7A C7 H7B 108.5 . . ?
N5 C8 C7 108.4(3) . . ?
N5 C8 H8A 110.0 . . ?
C7 C8 H8A 110.0 . . ?
N5 C8 H8B 110.0 . . ?
C7 C8 H8B 110.0 . . ?
H8A C8 H8B 108.4 . . ?
N5 C9 C10 119.4(3) . . ?
N5 C9 H9A 120.3 . . ?
C10 C9 H9A 120.3 . . ?
C11 C10 N6 109.7(3) . . ?
C11 C10 C9 131.7(3) . . ?
N6 C10 C9 118.7(3) . . ?
N7 C11 C10 105.9(3) . . ?
N7 C11 H11 127.0 . . ?
C10 C11 H11 127.0 . . ?
N6 C12 N7 111.3(3) . . ?
N6 C12 H12 124.3 . . ?
N7 C12 H12 124.3 . . ?
O1 C13 H13A 109.5 . . ?
O1 C13 H13B 109.5 . . ?
H13A C13 H13B 109.5 . . ?
O1 C13 H13C 109.5 . . ?
H13A C13 H13C 109.5 . . ?
H13B C13 H13C 109.5 . . ?
O8 C14 H14A 109.5 . . ?
O8 C14 H14B 109.5 . . ?
H14A C14 H14B 109.5 . . ?
O8 C14 H14C 109.5 . . ?
H14A C14 H14C 109.5 . . ?
H14B C14 H14C 109.5 . . ?
C1 N1 C2 107.6(3) . . ?
C1 N1 H1 126.2 . . ?
C2 N1 H1 126.2 . . ?
C1 N2 C3 105.4(3) . . ?
C1 N2 Sm1 140.5(2) . . ?
C3 N2 Sm1 114.0(2) . . ?
C4 N3 C5 119.1(3) . . ?
C4 N3 Sm1 120.5(2) . . ?
C5 N3 Sm1 119.9(2) . . ?
C7 N4 C6 112.6(3) . . ?
C7 N4 Sm1 114.58(19) . . ?
C6 N4 Sm1 116.9(2) . . ?
C7 N4 H4A 103.5 . . ?
C6 N4 H4A 103.5 . . ?
Sm1 N4 H4A 103.5 . . ?
C9 N5 C8 118.9(3) . . ?
C9 N5 Sm1 119.5(2) . . ?
C8 N5 Sm1 120.8(2) . . ?
C12 N6 C10 104.9(3) . . ?
C12 N6 Sm1 137.5(2) . . ?
C10 N6 Sm1 117.5(2) . . ?
C12 N7 C11 108.1(3) . . ?
C12 N7 H7 125.9 . . ?
C11 N7 H7 125.9 . . ?
O4 N8 O3 122.1(3) . . ?
O4 N8 O2 121.3(3) . . ?
O3 N8 O2 116.5(3) . . ?
O4 N8 Sm1 174.5(2) . . ?
O3 N8 Sm1 60.98(15) . . ?
O2 N8 Sm1 55.86(15) . . ?
O7 N9 O6 121.4(3) . . ?
O7 N9 O5 120.4(3) . . ?
O6 N9 O5 118.1(3) . . ?
O11 N10 O9 122.1(3) . . ?
O11 N10 O10 120.0(3) . . ?
O9 N10 O10 117.8(3) . . ?
C13 O1 Sm1 130.1(2) . . ?
C13 O1 H16 111(3) . . ?
Sm1 O1 H16 113(3) . . ?
N8 O2 Sm1 99.22(18) . . ?
N8 O3 Sm1 94.05(18) . . ?
N9 O5 Sm1 98.69(18) . . ?
N9 O6 Sm1 94.10(18) . . ?
C14 O8 H8 109.5 . . ?
O1 Sm1 O2 144.58(8) . . ?
O1 Sm1 N3 78.15(9) . . ?
O2 Sm1 N3 132.08(8) . . ?
O1 Sm1 N6 76.51(9) . . ?
O2 Sm1 N6 77.77(8) . . ?
N3 Sm1 N6 149.60(8) . . ?
O1 Sm1 O5 138.68(8) . . ?
O2 Sm1 O5 75.17(8) . . ?
N3 Sm1 O5 74.36(8) . . ?
N6 Sm1 O5 115.90(8) . . ?
O1 Sm1 N2 71.04(8) . . ?
O2 Sm1 N2 133.07(8) . . ?
N3 Sm1 N2 65.44(9) . . ?
N6 Sm1 N2 90.44(8) . . ?
O5 Sm1 N2 69.69(8) . . ?
O1 Sm1 N5 74.16(8) . . ?
O2 Sm1 N5 72.99(8) . . ?
N3 Sm1 N5 123.23(9) . . ?
N6 Sm1 N5 64.60(9) . . ?
O5 Sm1 N5 147.15(8) . . ?
N2 Sm1 N5 141.05(8) . . ?
O1 Sm1 O3 139.63(8) . . ?
O2 Sm1 O3 49.80(7) . . ?
N3 Sm1 O3 84.28(8) . . ?
N6 Sm1 O3 126.08(8) . . ?
O5 Sm1 O3 67.04(8) . . ?
N2 Sm1 O3 132.32(8) . . ?
N5 Sm1 O3 86.11(8) . . ?
O1 Sm1 O6 123.52(8) . . ?
O2 Sm1 O6 65.67(8) . . ?
N3 Sm1 O6 115.65(8) . . ?
N6 Sm1 O6 66.91(8) . . ?
O5 Sm1 O6 49.02(7) . . ?
N2 Sm1 O6 67.90(8) . . ?
N5 Sm1 O6 121.01(8) . . ?
O3 Sm1 O6 96.85(7) . . ?
O1 Sm1 N4 75.82(9) . . ?
O2 Sm1 N4 100.15(8) . . ?
N3 Sm1 N4 63.00(9) . . ?
N6 Sm1 N4 125.10(8) . . ?
O5 Sm1 N4 116.29(8) . . ?
N2 Sm1 N4 122.82(8) . . ?
N5 Sm1 N4 62.63(8) . . ?
O3 Sm1 N4 63.82(8) . . ?
O6 Sm1 N4 160.57(8) . . ?
O1 Sm1 N8 148.87(8) . . ?
O2 Sm1 N8 24.91(7) . . ?
N3 Sm1 N8 108.76(8) . . ?
N6 Sm1 N8 101.61(8) . . ?
O5 Sm1 N8 70.64(7) . . ?
N2 Sm1 N8 139.90(8) . . ?
N5 Sm1 N8 77.08(8) . . ?
O3 Sm1 N8 24.98(7) . . ?
O6 Sm1 N8 81.86(7) . . ?
N4 Sm1 N8 80.61(8) . . ?

loop_
_geom_bond_atom_site_label_1
_geom_bond_atom_site_label_2
_geom_bond_distance
_geom_bond_site_symmetry_2
_geom_bond_publ_flag
C1 N2 1.325(4) . ?
C1 N1 1.357(4) . ?
C1 H15 0.9500 . ?
C2 N1 1.363(4) . ?
C2 C3 1.369(5) . ?
C2 H2 0.9500 . ?
C3 N2 1.397(4) . ?
C3 C4 1.442(5) . ?
C4 N3 1.277(4) . ?
C4 H4B 0.9500 . ?
C5 N3 1.469(4) . ?
C5 C6 1.520(5) . ?
C5 H5A 0.9900 . ?
C5 H5B 0.9900 . ?
C6 N4 1.484(4) . ?
C6 H6A 0.9900 . ?
C6 H6B 0.9900 . ?
C7 N4 1.474(4) . ?
C7 C8 1.515(5) . ?
C7 H7A 0.9900 . ?
C7 H7B 0.9900 . ?
C8 N5 1.466(4) . ?
C8 H8A 0.9900 . ?
C8 H8B 0.9900 . ?
C9 N5 1.279(4) . ?
C9 C10 1.447(5) . ?
C9 H9A 0.9500 . ?
C10 C11 1.363(5) . ?
C10 N6 1.392(4) . ?
C11 N7 1.360(4) . ?
C11 H11 0.9500 . ?
C12 N6 1.323(4) . ?
C12 N7 1.347(4) . ?
C12 H12 0.9500 . ?
C13 O1 1.441(4) . ?
C13 H13A 0.9800 . ?
C13 H13B 0.9800 . ?
C13 H13C 0.9800 . ?
C14 O8 1.416(4) . ?
C14 H14A 0.9800 . ?
C14 H14B 0.9800 . ?
C14 H14C 0.9800 . ?
N1 H1 0.8800 . ?
N2 Sm1 2.593(3) . ?
N3 Sm1 2.533(3) . ?
N4 Sm1 2.698(3) . ?
N4 H4A 0.9300 . ?
N5 Sm1 2.594(3) . ?
N6 Sm1 2.548(3) . ?
N7 H7 0.8800 . ?
N8 O4 1.227(3) . ?
N8 O3 1.266(4) . ?
N8 O2 1.277(3) . ?
N8 Sm1 2.991(3) . ?
N9 O7 1.248(3) . ?
N9 O6 1.255(3) . ?
N9 O5 1.268(4) . ?
N10 O11 1.232(3) . ?
N10 O9 1.263(3) . ?
N10 O10 1.277(3) . ?
O1 Sm1 2.466(2) . ?
O1 H16 0.72(4) . ?
O2 Sm1 2.508(2) . ?
O3 Sm1 2.622(2) . ?
O5 Sm1 2.554(2) . ?
O6 Sm1 2.657(2) . ?
O8 H8 0.8400 . ?
